data_4327386
loop_
_publ_author_name
'Natalya V. Timosheva'
'A. Chandrasekaran'
'Robert R. Holmes'

_publ_section_title
;
 Phosphorus-Nitrogen Donor Interaction Leading to Atrane Formation in
 Phosphate and Oxyphosphorane Compositions. Implications for Phosphoryl
 Transfer Enzymes1
;
_journal_name_full 'Inorganic Chemistry'
_journal_page_first 7403
_journal_page_last 7411
_journal_paper_doi 10.1021/ic040073+
_journal_volume 43
_journal_year 2004
_chemical_formula_sum 'C36 H42 N O4 P'
_chemical_formula_weight 583.68
_chemical_name_systematic
;
  ?
;
_space_group_IT_number 14
_symmetry_cell_setting monoclinic
_symmetry_space_group_name_Hall '-P 2yn'
_symmetry_space_group_name_H-M 'P 1 21/n 1'
_atom_sites_solution_hydrogens geom
_atom_sites_solution_primary direct
_atom_sites_solution_secondary difmap
_audit_creation_method SHELXL-97
_cell_angle_alpha 90.00
_cell_angle_beta 91.7146(6)
_cell_angle_gamma 90.00
_cell_formula_units_Z 4
_cell_length_a 18.5856(3)
_cell_length_b 9.08540(10)
_cell_length_c 19.1390(4)
_cell_measurement_reflns_used 5589
_cell_measurement_temperature 293(2)
_cell_measurement_theta_max 25.03
_cell_measurement_theta_min 4.08
_cell_volume 3230.32(9)
_computing_structure_refinement 'SHELXL-97 (Sheldrick, 1997)'
_computing_structure_solution 'SHELXS-97 (Sheldrick, 1990)'
_diffrn_ambient_temperature 293(2)
_diffrn_measured_fraction_theta_full 0.983
_diffrn_measured_fraction_theta_max 0.983
_diffrn_measurement_device_type 'Nonius KappaCCD area detector'
_diffrn_radiation_monochromator graphite
_diffrn_radiation_source 'fine-focus sealed tube'
_diffrn_radiation_type MoK\a
_diffrn_radiation_wavelength 0.71073
_diffrn_reflns_av_R_equivalents 0.0265
_diffrn_reflns_av_sigmaI/netI 0.0384
_diffrn_reflns_limit_h_max 22
_diffrn_reflns_limit_h_min -22
_diffrn_reflns_limit_k_max 10
_diffrn_reflns_limit_k_min -9
_diffrn_reflns_limit_l_max 22
_diffrn_reflns_limit_l_min -22
_diffrn_reflns_number 10117
_diffrn_reflns_theta_full 25.05
_diffrn_reflns_theta_max 25.05
_diffrn_reflns_theta_min 4.08
_exptl_absorpt_coefficient_mu 0.124
_exptl_absorpt_correction_T_max 0.9407
_exptl_absorpt_correction_T_min 0.9294
_exptl_crystal_colour colorless
_exptl_crystal_density_diffrn 1.200
_exptl_crystal_description block
_exptl_crystal_F_000 1248
_exptl_crystal_size_max 0.60
_exptl_crystal_size_mid 0.60
_exptl_crystal_size_min 0.50
_refine_diff_density_max 0.355
_refine_diff_density_min -0.261
_refine_diff_density_rms 0.035
_refine_ls_extinction_method none
_refine_ls_goodness_of_fit_ref 1.024
_refine_ls_hydrogen_treatment mixed
_refine_ls_matrix_type full
_refine_ls_number_parameters 381
_refine_ls_number_reflns 5621
_refine_ls_number_restraints 0
_refine_ls_restrained_S_all 1.024
_refine_ls_R_factor_all 0.0715
_refine_ls_R_factor_gt 0.0503
_refine_ls_shift/su_max 0.001
_refine_ls_shift/su_mean 0.000
_refine_ls_structure_factor_coef Fsqd
_refine_ls_weighting_details 'calc w=1/[\s^2^(Fo^2^)+(0.0612P)^2^+1.2375P] where P=(Fo^2^+2Fc^2^)/3'
_refine_ls_weighting_scheme calc
_refine_ls_wR_factor_gt 0.1241
_refine_ls_wR_factor_ref 0.1363
_reflns_number_gt 4256
_reflns_number_total 5621
_reflns_threshold_expression >2sigma(I)
_cod_data_source_file ic0400732B_1.cif
_cod_data_source_block ntp18
_cod_database_code 4327386

loop_
_symmetry_equiv_pos_as_xyz
'x, y, z'
'-x+1/2, y+1/2, -z+1/2'
'-x, -y, -z'
'x-1/2, -y-1/2, z-1/2'

loop_
_atom_site_label
_atom_site_type_symbol
_atom_site_fract_x
_atom_site_fract_y
_atom_site_fract_z
_atom_site_U_iso_or_equiv
_atom_site_adp_type
_atom_site_occupancy
_atom_site_symmetry_multiplicity
_atom_site_calc_flag
_atom_site_refinement_flags
P P 0.00478(2) 0.26612(6) 0.25447(3) 0.03798(17) Uani 1 1 d .
O1 O 0.08043(6) 0.29133(15) 0.30404(7) 0.0417(3) Uani 1 1 d .
O2 O -0.07095(6) 0.26364(14) 0.20423(6) 0.0400(3) Uani 1 1 d .
O3 O -0.03643(7) 0.36317(16) 0.31096(7) 0.0493(4) Uani 1 1 d .
O4 O 0.04247(7) 0.35104(16) 0.19166(7) 0.0506(4) Uani 1 1 d .
N N 0.00835(8) 0.08640(18) 0.26134(9) 0.0474(4) Uani 1 1 d .
C1 C 0.08760(10) 0.2347(2) 0.37138(10) 0.0437(5) Uani 1 1 d .
C2 C 0.11092(11) 0.3183(3) 0.42870(11) 0.0507(5) Uani 1 1 d .
C3 C 0.11664(12) 0.2419(3) 0.49213(12) 0.0626(6) Uani 1 1 d .
H3 H 0.1313 0.2940 0.5319 0.075 Uiso 1 1 calc R
C4 C 0.10186(13) 0.0938(3) 0.49912(14) 0.0715(8) Uani 1 1 d .
C5 C 0.08193(13) 0.0150(3) 0.43988(14) 0.0696(7) Uani 1 1 d .
H5 H 0.0727 -0.0854 0.4431 0.083 Uiso 1 1 calc R
C6 C 0.07568(11) 0.0853(2) 0.37575(12) 0.0523(6) Uani 1 1 d .
C7 C 0.05975(13) 0.0075(3) 0.30816(13) 0.0638(7) Uani 1 1 d .
H7A H 0.1044 -0.0064 0.2841 0.077 Uiso 1 1 calc R
H7B H 0.0404 -0.0892 0.3182 0.077 Uiso 1 1 calc R
C8 C -0.03935(13) -0.0158(3) 0.22216(13) 0.0625(6) Uani 1 1 d .
H8A H -0.0827 -0.0305 0.2482 0.075 Uiso 1 1 calc R
H8B H -0.0154 -0.1103 0.2188 0.075 Uiso 1 1 calc R
C9 C -0.06008(11) 0.0355(2) 0.15035(12) 0.0519(5) Uani 1 1 d .
C10 C -0.06628(13) -0.0580(3) 0.09327(14) 0.0701(7) Uani 1 1 d .
H10 H -0.0526 -0.1561 0.0978 0.084 Uiso 1 1 calc R
C11 C -0.09263(14) -0.0062(3) 0.02989(14) 0.0697(7) Uani 1 1 d .
C12 C -0.11183(12) 0.1406(3) 0.02526(12) 0.0637(7) Uani 1 1 d .
H12 H -0.1300 0.1749 -0.0175 0.076 Uiso 1 1 calc R
C13 C -0.10571(10) 0.2415(2) 0.08068(11) 0.0478(5) Uani 1 1 d .
C14 C -0.07749(10) 0.1826(2) 0.14323(10) 0.0424(5) Uani 1 1 d .
C15 C -0.10659(10) 0.4165(2) 0.30978(10) 0.0437(5) Uani 1 1 d .
C16 C -0.16353(12) 0.3279(3) 0.32505(11) 0.0589(6) Uani 1 1 d .
H16 H -0.1569 0.2276 0.3324 0.071 Uiso 1 1 calc R
C17 C -0.23124(13) 0.3902(4) 0.32936(14) 0.0784(8) Uani 1 1 d .
H17 H -0.2704 0.3314 0.3399 0.094 Uiso 1 1 calc R
C18 C -0.24092(15) 0.5372(5) 0.31817(16) 0.0901(10) Uani 1 1 d .
H18 H -0.2866 0.5781 0.3211 0.108 Uiso 1 1 calc R
C19 C -0.18395(16) 0.6239(3) 0.30282(15) 0.0819(8) Uani 1 1 d .
H19 H -0.1909 0.7239 0.2948 0.098 Uiso 1 1 calc R
C20 C -0.11573(13) 0.5644(3) 0.29911(13) 0.0606(6) Uani 1 1 d .
H20 H -0.0766 0.6240 0.2895 0.073 Uiso 1 1 calc R
C21 C 0.10762(10) 0.4269(2) 0.19078(10) 0.0456(5) Uani 1 1 d .
C22 C 0.10629(12) 0.5764(3) 0.19758(12) 0.0581(6) Uani 1 1 d .
H22 H 0.0633 0.6249 0.2060 0.070 Uiso 1 1 calc R
C23 C 0.16994(15) 0.6554(3) 0.19171(14) 0.0715(7) Uani 1 1 d .
H23 H 0.1697 0.7571 0.1970 0.086 Uiso 1 1 calc R
C24 C 0.23248(14) 0.5848(3) 0.17827(14) 0.0732(8) Uani 1 1 d .
H24 H 0.2748 0.6382 0.1742 0.088 Uiso 1 1 calc R
C25 C 0.23300(12) 0.4347(3) 0.17068(13) 0.0690(7) Uani 1 1 d .
H25 H 0.2758 0.3868 0.1613 0.083 Uiso 1 1 calc R
C26 C 0.17053(11) 0.3539(3) 0.17688(11) 0.0557(6) Uani 1 1 d .
H26 H 0.1710 0.2522 0.1717 0.067 Uiso 1 1 calc R
C27 C 0.13469(14) 0.4797(3) 0.42320(12) 0.0650(7) Uani 1 1 d .
C28 C -0.13252(13) 0.4000(3) 0.07363(12) 0.0603(6) Uani 1 1 d .
C29 C 0.10937(17) 0.0167(4) 0.56912(15) 0.1057(12) Uani 1 1 d .
H29A H 0.0799 -0.0701 0.5686 0.159 Uiso 1 1 calc R
H29B H 0.0942 0.0817 0.6054 0.159 Uiso 1 1 calc R
H29C H 0.1588 -0.0103 0.5778 0.159 Uiso 1 1 calc R
C30 C -0.10161(17) -0.1069(4) -0.03314(16) 0.0981(10) Uani 1 1 d .
H30A H -0.0607 -0.1710 -0.0354 0.147 Uiso 1 1 calc R
H30B H -0.1053 -0.0487 -0.0750 0.147 Uiso 1 1 calc R
H30C H -0.1445 -0.1647 -0.0288 0.147 Uiso 1 1 calc R
C31 C 0.1605(2) 0.5430(4) 0.49380(16) 0.1104(12) Uani 1 1 d .
H31A H 0.1753 0.6433 0.4878 0.166 Uiso 1 1 calc R
H31B H 0.2005 0.4861 0.5118 0.166 Uiso 1 1 calc R
H31C H 0.1220 0.5392 0.5261 0.166 Uiso 1 1 calc R
C32 C 0.19954(15) 0.4852(3) 0.37433(15) 0.0818(8) Uani 1 1 d .
H32A H 0.2157 0.5851 0.3700 0.123 Uiso 1 1 calc R
H32B H 0.1852 0.4482 0.3291 0.123 Uiso 1 1 calc R
H32C H 0.2380 0.4258 0.3936 0.123 Uiso 1 1 calc R
C33 C 0.07459(17) 0.5767(3) 0.39358(17) 0.0930(10) Uani 1 1 d .
H33A H 0.0914 0.6764 0.3905 0.140 Uiso 1 1 calc R
H33B H 0.0342 0.5727 0.4237 0.140 Uiso 1 1 calc R
H33C H 0.0602 0.5423 0.3478 0.140 Uiso 1 1 calc R
C34 C -0.07376(18) 0.5107(3) 0.09187(18) 0.1001(11) Uani 1 1 d .
H34A H -0.0926 0.6086 0.0869 0.150 Uiso 1 1 calc R
H34B H -0.0345 0.4979 0.0610 0.150 Uiso 1 1 calc R
H34C H -0.0570 0.4956 0.1393 0.150 Uiso 1 1 calc R
C35 C -0.19476(15) 0.4223(3) 0.12427(15) 0.0839(8) Uani 1 1 d .
H35A H -0.2123 0.5214 0.1204 0.126 Uiso 1 1 calc R
H35B H -0.1776 0.4044 0.1713 0.126 Uiso 1 1 calc R
H35C H -0.2330 0.3548 0.1126 0.126 Uiso 1 1 calc R
C36 C -0.16389(19) 0.4347(4) 0.00056(15) 0.1027(11) Uani 1 1 d .
H36A H -0.1800 0.5351 -0.0010 0.154 Uiso 1 1 calc R
H36B H -0.2038 0.3704 -0.0098 0.154 Uiso 1 1 calc R
H36C H -0.1275 0.4204 -0.0334 0.154 Uiso 1 1 calc R

loop_
_atom_site_aniso_label
_atom_site_aniso_U_11
_atom_site_aniso_U_22
_atom_site_aniso_U_33
_atom_site_aniso_U_23
_atom_site_aniso_U_13
_atom_site_aniso_U_12
P 0.0368(3) 0.0365(3) 0.0406(3) -0.0019(2) -0.0006(2) 0.0003(2)
O1 0.0391(7) 0.0452(8) 0.0405(8) 0.0003(6) -0.0030(6) -0.0018(6)
O2 0.0378(7) 0.0430(8) 0.0391(7) -0.0032(6) -0.0020(5) 0.0012(6)
O3 0.0470(8) 0.0562(9) 0.0444(8) -0.0106(7) -0.0054(6) 0.0144(7)
O4 0.0462(8) 0.0613(10) 0.0440(8) 0.0051(7) -0.0048(6) -0.0165(7)
N 0.0472(10) 0.0371(10) 0.0570(11) -0.0022(8) -0.0111(8) 0.0009(7)
C1 0.0348(10) 0.0518(13) 0.0443(12) 0.0039(10) -0.0029(8) 0.0054(9)
C2 0.0456(12) 0.0628(15) 0.0433(12) 0.0006(11) -0.0034(9) 0.0015(10)
C3 0.0569(14) 0.0831(19) 0.0472(13) 0.0041(12) -0.0094(10) -0.0030(12)
C4 0.0557(14) 0.094(2) 0.0641(16) 0.0271(15) -0.0162(12) -0.0098(14)
C5 0.0597(15) 0.0636(16) 0.0841(19) 0.0272(14) -0.0215(13) -0.0032(12)
C6 0.0425(11) 0.0491(14) 0.0643(15) 0.0058(11) -0.0115(10) 0.0044(9)
C7 0.0625(14) 0.0456(13) 0.0820(18) 0.0009(12) -0.0197(12) 0.0137(11)
C8 0.0693(15) 0.0405(13) 0.0765(17) -0.0005(11) -0.0181(12) -0.0079(11)
C9 0.0480(12) 0.0459(13) 0.0615(14) -0.0102(11) -0.0055(10) -0.0077(10)
C10 0.0687(16) 0.0572(15) 0.0835(19) -0.0252(14) -0.0147(13) -0.0040(12)
C11 0.0657(16) 0.0744(19) 0.0686(17) -0.0308(14) -0.0012(13) -0.0081(13)
C12 0.0599(14) 0.084(2) 0.0466(14) -0.0112(13) -0.0041(10) -0.0131(13)
C13 0.0422(11) 0.0574(14) 0.0437(12) -0.0022(10) 0.0008(9) -0.0108(9)
C14 0.0362(10) 0.0476(12) 0.0432(11) -0.0076(9) 0.0017(8) -0.0070(9)
C15 0.0414(11) 0.0518(13) 0.0378(11) -0.0054(9) 0.0002(8) 0.0099(9)
C16 0.0617(14) 0.0657(15) 0.0494(13) -0.0005(11) 0.0043(10) -0.0009(12)
C17 0.0509(15) 0.118(3) 0.0663(17) -0.0165(17) 0.0115(12) -0.0098(16)
C18 0.0553(17) 0.128(3) 0.086(2) -0.033(2) -0.0049(14) 0.0342(19)
C19 0.0808(19) 0.0745(19) 0.090(2) -0.0135(16) -0.0081(15) 0.0354(16)
C20 0.0593(14) 0.0546(15) 0.0680(15) -0.0051(12) 0.0020(11) 0.0121(11)
C21 0.0427(11) 0.0569(14) 0.0370(11) 0.0009(10) -0.0011(8) -0.0104(10)
C22 0.0566(13) 0.0546(15) 0.0633(15) 0.0001(12) 0.0050(11) -0.0055(11)
C23 0.0801(18) 0.0576(16) 0.0765(18) 0.0020(13) 0.0004(14) -0.0232(14)
C24 0.0588(16) 0.088(2) 0.0728(17) 0.0069(15) 0.0016(12) -0.0292(15)
C25 0.0439(13) 0.097(2) 0.0662(16) -0.0035(15) 0.0053(11) -0.0066(13)
C26 0.0523(13) 0.0626(15) 0.0520(13) -0.0059(11) -0.0016(10) -0.0037(11)
C27 0.0813(17) 0.0615(16) 0.0511(14) -0.0075(12) -0.0169(12) -0.0044(13)
C28 0.0684(15) 0.0621(15) 0.0494(13) 0.0101(11) -0.0141(11) -0.0097(12)
C29 0.089(2) 0.143(3) 0.083(2) 0.059(2) -0.0288(16) -0.034(2)
C30 0.098(2) 0.110(3) 0.086(2) -0.0527(19) -0.0086(16) -0.0108(19)
C31 0.164(3) 0.095(2) 0.0690(19) -0.0198(18) -0.034(2) -0.024(2)
C32 0.0833(19) 0.078(2) 0.083(2) 0.0036(16) -0.0095(15) -0.0278(15)
C33 0.117(2) 0.0624(18) 0.098(2) -0.0215(16) -0.0295(18) 0.0139(17)
C34 0.115(3) 0.069(2) 0.114(3) 0.0292(18) -0.038(2) -0.0305(17)
C35 0.0867(19) 0.081(2) 0.083(2) 0.0063(16) -0.0084(15) 0.0264(16)
C36 0.141(3) 0.097(2) 0.0677(19) 0.0172(17) -0.0368(18) -0.004(2)

loop_
_atom_type_symbol
_atom_type_description
_atom_type_scat_dispersion_real
_atom_type_scat_dispersion_imag
_atom_type_scat_source
C C 0.0033 0.0016 'International Tables Vol C Tables 4.2.6.8 and 6.1.1.4'
H H 0.0000 0.0000 'International Tables Vol C Tables 4.2.6.8 and 6.1.1.4'
N N 0.0061 0.0033 'International Tables Vol C Tables 4.2.6.8 and 6.1.1.4'
O O 0.0106 0.0060 'International Tables Vol C Tables 4.2.6.8 and 6.1.1.4'
P P 0.1023 0.0942 'International Tables Vol C Tables 4.2.6.8 and 6.1.1.4'

loop_
_geom_angle_atom_site_label_1
_geom_angle_atom_site_label_2
_geom_angle_atom_site_label_3
_geom_angle
_geom_angle_publ_flag
O1 P O2 172.96(7) y
O1 P O3 87.31(7) y
O1 P O4 88.91(7) y
O1 P N 93.39(7) y
O2 P O3 89.11(7) y
O2 P O4 87.40(7) y
O2 P N 93.65(7) y
O3 P O4 117.85(9) y
O3 P N 120.77(9) y
O4 P N 121.38(9) y
C1 O1 P 121.72(11) y
C14 O2 P 122.76(11) y
C15 O3 P 130.21(12) y
C21 O4 P 130.15(12) y
C7 N P 123.81(14) y
C8 N P 124.38(14) y
C8 N C7 111.80(17) y
C6 C1 O1 114.20(18) ?
C6 C1 C2 122.4(2) ?
O1 C1 C2 123.14(19) ?
C1 C2 C3 115.2(2) ?
C1 C2 C27 123.39(19) ?
C3 C2 C27 121.2(2) ?
C4 C3 C2 123.9(2) ?
C3 C4 C5 118.3(2) ?
C3 C4 C29 121.5(3) ?
C5 C4 C29 120.1(3) ?
C4 C5 C6 120.1(2) ?
C1 C6 C5 119.9(2) ?
C1 C6 C7 116.2(2) ?
C5 C6 C7 123.9(2) ?
N C7 C6 113.78(18) ?
N C8 C9 114.02(19) ?
C14 C9 C10 120.1(2) ?
C14 C9 C8 116.53(19) ?
C10 C9 C8 123.3(2) ?
C11 C10 C9 120.3(2) ?
C10 C11 C12 118.1(2) ?
C10 C11 C30 121.4(3) ?
C12 C11 C30 120.5(3) ?
C11 C12 C13 124.5(2) ?
C14 C13 C12 114.6(2) ?
C14 C13 C28 123.30(19) ?
C12 C13 C28 122.0(2) ?
C9 C14 O2 114.70(18) ?
C9 C14 C13 122.38(19) ?
O2 C14 C13 122.68(18) ?
C16 C15 C20 121.1(2) ?
C16 C15 O3 121.5(2) ?
C20 C15 O3 117.15(19) ?
C15 C16 C17 118.9(3) ?
C18 C17 C16 120.4(3) ?
C19 C18 C17 120.1(3) ?
C18 C19 C20 120.4(3) ?
C15 C20 C19 119.1(2) ?
C22 C21 C26 121.0(2) ?
C22 C21 O4 118.21(19) ?
C26 C21 O4 120.5(2) ?
C21 C22 C23 119.2(2) ?
C24 C23 C22 120.4(3) ?
C23 C24 C25 119.9(2) ?
C24 C25 C26 120.7(2) ?
C21 C26 C25 118.8(2) ?
C33 C27 C31 108.6(2) ?
C33 C27 C2 111.7(2) ?
C31 C27 C2 112.4(2) ?
C33 C27 C32 109.4(2) ?
C31 C27 C32 106.9(2) ?
C2 C27 C32 107.6(2) ?
C34 C28 C13 111.9(2) ?
C34 C28 C36 109.0(2) ?
C13 C28 C36 112.9(2) ?
C34 C28 C35 108.4(2) ?
C13 C28 C35 108.45(19) ?
C36 C28 C35 105.9(2) ?

loop_
_geom_bond_atom_site_label_1
_geom_bond_atom_site_label_2
_geom_bond_distance
_geom_bond_publ_flag
P O1 1.6880(13) y
P O2 1.6809(12) y
P O3 1.6070(14) y
P O4 1.6067(14) y
P N 1.6393(17) y
O1 C1 1.391(2) ?
O2 C14 1.383(2) ?
O3 C15 1.391(2) ?
O4 C21 1.394(2) ?
N C8 1.473(3) ?
N C7 1.476(3) ?
C1 C6 1.378(3) ?
C1 C2 1.393(3) ?
C2 C3 1.399(3) ?
C2 C27 1.536(3) ?
C3 C4 1.381(4) ?
C4 C5 1.382(4) ?
C4 C29 1.515(3) ?
C5 C6 1.385(3) ?
C6 C7 1.496(3) ?
C8 C9 1.491(3) ?
C9 C14 1.381(3) ?
C9 C10 1.386(3) ?
C10 C11 1.377(4) ?
C11 C12 1.383(4) ?
C11 C30 1.520(3) ?
C12 C13 1.404(3) ?
C13 C14 1.399(3) ?
C13 C28 1.528(3) ?
C15 C16 1.368(3) ?
C15 C20 1.369(3) ?
C16 C17 1.385(4) ?
C17 C18 1.364(4) ?
C18 C19 1.359(4) ?
C19 C20 1.382(3) ?
C21 C22 1.365(3) ?
C21 C26 1.377(3) ?
C22 C23 1.391(3) ?
C23 C24 1.359(4) ?
C24 C25 1.372(4) ?
C25 C26 1.381(3) ?
C27 C33 1.519(4) ?
C27 C31 1.532(3) ?
C27 C32 1.548(4) ?
C28 C34 1.518(3) ?
C28 C36 1.532(3) ?
C28 C35 1.545(4) ?

loop_
_cod_related_entry_id
_cod_related_entry_database
_cod_related_entry_code
1 ChemSpider 30661192
